data_1569232
loop_
_publ_author_name
'Zars, Ethan'
'Gravogl, Lisa'
'Gau, Michael R.'
'Carroll, Patrick J.'
'Meyer, Karsten'
'Mindiola, Daniel J.'

_publ_section_title
;
 Isostructural bridging diferrous chalcogenide cores
 [Fe<sup>II</sup>(&#x3bc;-E)Fe<sup>II</sup>] (E = O, S, Se, Te) with
 decreasing antiferromagnetic coupling down the chalcogenide series.
;
_journal_issue 24
_journal_name_full 'Chemical science'
_journal_page_first 6770
_journal_page_last 6779
_journal_paper_doi 10.1039/d3sc01094e
_journal_volume 14
_journal_year 2023
_chemical_formula_moiety 'C47 H56 Fe N3 O P, C5 H12'
_chemical_formula_sum 'C52 H68 Fe N3 O P'
_chemical_formula_weight 837.91
_space_group_crystal_system monoclinic
_space_group_IT_number 14
_space_group_name_Hall '-P 2yn'
_space_group_name_H-M_alt 'P 1 21/n 1'
_atom_sites_solution_hydrogens geom
_atom_sites_solution_primary dual
_audit_creation_date 2021-06-14
_audit_creation_method
;
Olex2 1.3
(compiled 2020.11.12 svn.r5f609507 for OlexSys, GUI svn.r6272)
;
_audit_update_record
;
2023-02-16 deposited with the CCDC.	2023-05-25 downloaded from the CCDC.
;
_cell_angle_alpha 90
_cell_angle_beta 111.3550(10)
_cell_angle_gamma 90
_cell_formula_units_Z 4
_cell_length_a 15.9812(2)
_cell_length_b 16.29860(10)
_cell_length_c 18.9525(2)
_cell_measurement_reflns_used 36061
_cell_measurement_temperature 100
_cell_measurement_theta_max 74.2130
_cell_measurement_theta_min 3.0820
_cell_volume 4597.64(9)
_computing_cell_refinement 'CrysAlisPro 1.171.41.109a (Rigaku OD, 2021)'
_computing_data_collection 'CrysAlisPro 1.171.41.109a (Rigaku OD, 2021)'
_computing_data_reduction 'CrysAlisPro 1.171.41.109a (Rigaku OD, 2021)'
_computing_molecular_graphics 'ORTEP-3 (Farrugia, 2012)'
_computing_publication_material 'Olex2 1.3 (Dolomanov et al., 2009)'
_computing_structure_refinement 'SHELXL (Sheldrick, 2015)'
_computing_structure_solution 'SHELXT (Sheldrick, 2018)'
_diffrn_ambient_environment N~2~
_diffrn_ambient_temperature 100
_diffrn_detector 'HPC area detector'
_diffrn_detector_area_resol_mean 10.0000
_diffrn_detector_type HyPix-6000HE
_diffrn_measured_fraction_theta_full 0.997
_diffrn_measured_fraction_theta_max 0.991
_diffrn_measurement_details
;
List of Runs (angles in degrees, time in seconds):

  # Type    Start    End  Width  t~exp~   \w     \q     \k     \f   Frames
#--------------------------------------------------------------------------
  1  \w    -11.00  21.00   0.50    1.50    --  -46.92  40.00  68.00   64
  2  \w   -119.00 -68.00   0.50    1.50    --  -46.92 -40.00 -85.00  102
  3  \w     -8.00  20.00   0.50    1.50    --   46.92 -40.00 -85.00   56
  4  \w     36.00 118.00   0.50    1.50    --   46.92  40.00  68.00  164
  5  \w    -40.00 -14.00   0.50    5.50    --  -86.25  40.00  68.00   52
  6  \w   -140.00-115.00   0.50    5.50    --  -86.25 -40.00 -85.00   50
  7  \w     95.00 176.00   0.50    5.50    --  107.75  40.00  68.00  162
  8  \w    -61.00 -35.00   0.50    1.50    --  -46.92  57.00 -90.00   52
  9  \w    -30.00  14.00   0.50    1.50    --  -46.92  19.00  60.00   88
 10  \w    -27.00   0.00   0.50    1.50    --  -46.92  57.00 -90.00   54
 11  \w    -68.00  26.00   0.50    1.50    --  -46.92  77.00 -30.00  188
 12  \w    -15.00  23.00   0.50    1.50    --   46.92 -19.00-120.00   76
 13  \w    -26.00  21.00   0.50    1.50    --   46.92 -19.00 -60.00   94
 14  \w    -26.00  23.00   0.50    1.50    --   46.92 -19.00-180.00   98
 15  \w    -25.00  22.00   0.50    1.50    --   46.92 -19.00 120.00   94
 16  \w    -37.00 -12.00   0.50    5.50    --  -86.25  30.00-180.00   50
 17  \w    -38.00 -12.00   0.50    5.50    --  -86.25  30.00-150.00   52
 18  \w   -108.00 -24.00   0.50    5.50    --  -86.25  77.00-120.00  168
 19  \w    -53.00 -15.00   0.50    5.50    --  -86.25  45.00-120.00   76
 20  \w    138.00 168.00   0.50    5.50    --  107.75  30.00 -60.00   60
 21  \w     95.00 134.00   0.50    5.50    --  107.75  30.00 -60.00   78
 22  \w     35.00  67.00   0.50    5.50    --  107.75 -61.00 150.00   64
 23  \w     35.00  91.00   0.50    5.50    --  107.75 -77.00 150.00  112
 24  \w     36.00  68.00   0.50    5.50    --  107.75 -61.00  90.00   64
 25  \w    114.00 159.00   0.50    5.50    --  107.75  30.00 150.00   90
 26  \w     37.00  68.00   0.50    5.50    --  107.75 -61.00 -60.00   62
 27  \w     48.00  78.00   0.50    5.50    --  107.75 -80.00  54.04   60
 28  \w     97.00 177.00   0.50    5.50    --  107.75  15.00-120.00  160
 29  \w     42.00  67.00   0.50    5.50    --  107.75 -61.00  60.00   50
 30  \w     81.00 108.00   0.50    5.50    --  107.75 -80.00  54.04   54
 31  \w     35.00  69.00   0.50    5.50    --  107.75 -79.00-158.38   68
 32  \w    110.00 175.00   0.50    5.50    --  107.75  45.00 120.00  130
 33  \w    101.00 149.00   0.50    5.50    --  107.75  15.00  30.00   96
 34  \w     99.00 124.00   0.50    5.50    --  107.75 -80.00 -98.40   50
 35  \w     72.00 129.00   0.50    5.50    --  107.75 -80.00 114.31  114
 36  \w     86.00 129.00   0.50    5.50    --  107.75 -79.00 -23.13   86
 37  \w     44.00  81.00   0.50    5.50    --  107.75 -80.00 -76.40   74
 38  \w     40.00  75.00   0.50    5.50    --  107.75 -79.00 -23.13   70
 39  \w    106.00 169.00   0.50    5.50    --  107.75  15.00-150.00  126
 40  \w     35.00  68.00   0.50    5.50    --  107.75 -61.00 -90.00   66
 41  \w    110.00 171.00   0.50    5.50    --  107.75  59.00  86.65  122
 42  \w     88.00 113.00   0.50    5.50    --  107.75 -80.00  12.64   50
 43  \w     37.00  72.00   0.50    5.50    --  107.75 -64.00-123.43   70
 44  \w     40.00  68.00   0.50    5.50    --  107.75 -61.00-150.00   56
 45  \w     61.00 131.00   0.50    5.50    --  107.75 -80.00-120.76  140
 46  \w     35.00  85.00   0.50    5.50    --  107.75 -80.00  12.64  100
 47  \w     92.00 122.00   0.50    5.50    --  107.75 -80.00 -76.40   60
 48  \w    146.00 171.00   0.50    5.50    --  107.75  61.00  30.00   50
 49  \w    101.00 132.00   0.50    5.50    --  107.75 -80.00 162.99   62
 50  \w    102.00 147.00   0.50    5.50    --  107.75  61.00 -19.60   90
 51  \w    101.00 144.00   0.50    5.50    --  107.75  61.00  30.00   86
 52  \w     47.00  88.00   0.50    5.50    --  107.75 -77.00  60.00   82
 53  \w     38.00  64.00   0.50    5.50    --  107.75 -61.00   0.00   52
 54  \w     68.00 105.00   0.50    5.50    --  107.75 -78.00 -71.06   74
 55  \w    108.00 134.00   0.50    5.50    --  107.75  45.00 -90.00   52
 56  \w     36.00  82.00   0.50    5.50    --  107.75 -77.00-150.00   92
 57  \w     74.00 129.00   0.50    5.50    --  107.75 -79.00-158.38  110
 58  \w     37.00  71.00   0.50    5.50    --  107.75 -79.00 142.95   68
 59  \w     79.00 108.00   0.50    5.50    --  107.75 -79.00 142.95   58
 60  \w     36.00  92.00   0.50    5.50    --  107.75 -77.00  90.00  112
;
_diffrn_measurement_device '\k-geometry diffractometer'
_diffrn_measurement_device_type 'Rigaku XtaLAB Synergy-S'
_diffrn_measurement_method '\w scans'
_diffrn_orient_matrix_type 'CrysAlisPro convention (1999,Acta A55,543-557)'
_diffrn_orient_matrix_UB_11 -0.0638595000
_diffrn_orient_matrix_UB_12 0.0006341000
_diffrn_orient_matrix_UB_13 0.0443819000
_diffrn_orient_matrix_UB_21 -0.0062273000
_diffrn_orient_matrix_UB_22 0.0941751000
_diffrn_orient_matrix_UB_23 -0.0064521000
_diffrn_orient_matrix_UB_31 -0.0812363000
_diffrn_orient_matrix_UB_32 -0.0077379000
_diffrn_orient_matrix_UB_33 -0.0748827000
_diffrn_radiation_monochromator mirror
_diffrn_radiation_probe x-ray
_diffrn_radiation_type 'Cu K\a'
_diffrn_radiation_wavelength 1.54184
_diffrn_reflns_av_R_equivalents 0.0514
_diffrn_reflns_av_unetI/netI 0.0268
_diffrn_reflns_Laue_measured_fraction_full 0.997
_diffrn_reflns_Laue_measured_fraction_max 0.991
_diffrn_reflns_limit_h_max 19
_diffrn_reflns_limit_h_min -19
_diffrn_reflns_limit_k_max 20
_diffrn_reflns_limit_k_min -20
_diffrn_reflns_limit_l_max 22
_diffrn_reflns_limit_l_min -23
_diffrn_reflns_number 73300
_diffrn_reflns_point_group_measured_fraction_full 0.997
_diffrn_reflns_point_group_measured_fraction_max 0.991
_diffrn_reflns_theta_full 67.684
_diffrn_reflns_theta_max 74.491
_diffrn_reflns_theta_min 3.110
_diffrn_source 'micro-focus sealed X-ray tube'
_diffrn_source_type 'PhotonJet (Cu) X-ray Source'
_exptl_absorpt_coefficient_mu 3.256
_exptl_absorpt_correction_T_max 1.00000
_exptl_absorpt_correction_T_min 0.66320
_exptl_absorpt_correction_type multi-scan
_exptl_absorpt_process_details 'SCALE3 ABSPACK'
_exptl_crystal_colour orange
_exptl_crystal_density_diffrn 1.211
_exptl_crystal_description plate
_exptl_crystal_F_000 1800
_exptl_crystal_size_max 0.33
_exptl_crystal_size_mid 0.12
_exptl_crystal_size_min 0.04
_refine_diff_density_max 0.305
_refine_diff_density_min -0.547
_refine_diff_density_rms 0.050
_refine_ls_extinction_method none
_refine_ls_goodness_of_fit_ref 1.085
_refine_ls_hydrogen_treatment constr
_refine_ls_matrix_type full
_refine_ls_number_parameters 537
_refine_ls_number_reflns 9320
_refine_ls_number_restraints 0
_refine_ls_restrained_S_all 1.085
_refine_ls_R_factor_all 0.0392
_refine_ls_R_factor_gt 0.0352
_refine_ls_shift/su_max 0.001
_refine_ls_shift/su_mean 0.000
_refine_ls_structure_factor_coef Fsqd
_refine_ls_weighting_details 'w=1/[\s^2^(Fo^2^)+(0.0491P)^2^+2.0217P] where P=(Fo^2^+2Fc^2^)/3'
_refine_ls_weighting_scheme calc
_refine_ls_wR_factor_gt 0.0927
_refine_ls_wR_factor_ref 0.0953
_reflns_number_gt 8527
_reflns_number_total 9320
_reflns_threshold_expression 'I > 2\s(I)'
_cod_data_source_file d3sc01094e2.cif
_cod_data_source_block 9758_1-OPh
_cod_depositor_comments 'Adding full bibliography for 1569232--1569239.cif.'
_cod_database_code 1569232
_shelx_shelxl_version_number 2018/3
_reflns_odcompleteness_completeness 99.03
_reflns_odcompleteness_iscentric 1
_reflns_odcompleteness_theta 74.33
_olex2_submission_special_instructions 'No special instructions were received'
_oxdiff_exptl_absorpt_empirical_details
;
Empirical correction (ABSPACK) includes:
- Absorption correction using spherical harmonics
- Frame scaling
;
_oxdiff_exptl_absorpt_empirical_full_max 1.732
_oxdiff_exptl_absorpt_empirical_full_min 0.594

loop_
_space_group_symop_operation_xyz
'x, y, z'
'-x+1/2, y+1/2, -z+1/2'
'-x, -y, -z'
'x-1/2, -y-1/2, z-1/2'

loop_
_atom_site_label
_atom_site_type_symbol
_atom_site_fract_x
_atom_site_fract_y
_atom_site_fract_z
_atom_site_U_iso_or_equiv
_atom_site_adp_type
_atom_site_occupancy
_atom_site_site_symmetry_order
_atom_site_calc_flag
_atom_site_refinement_flags_posn
_atom_site_refinement_flags_adp
_atom_site_refinement_flags_occupancy
_atom_site_disorder_assembly
_atom_site_disorder_group
Fe1 Fe 0.59069(2) 0.31199(2) 0.26163(2) 0.01415(7) Uani 1 1 d . . . . .
P1 P 0.77125(3) 0.31169(2) 0.42795(2) 0.01504(9) Uani 1 1 d . . . . .
O1 O 0.68715(7) 0.28952(7) 0.36276(6) 0.0187(2) Uani 1 1 d . . . . .
N1 N 0.57955(8) 0.41668(7) 0.19927(7) 0.0150(2) Uani 1 1 d . . . . .
N2 N 0.49879(8) 0.37698(8) 0.29055(7) 0.0152(2) Uani 1 1 d . . . . .
N3 N 0.63428(8) 0.27150(8) 0.17898(7) 0.0148(2) Uani 1 1 d . . . . .
C1 C 0.52816(10) 0.47834(9) 0.20896(8) 0.0154(3) Uani 1 1 d . . . . .
C2 C 0.51603(10) 0.54797(9) 0.16293(9) 0.0189(3) Uani 1 1 d . . . . .
H2 H 0.483090 0.593819 0.169809 0.023 Uiso 1 1 calc R U . . .
C3 C 0.55294(11) 0.54868(10) 0.10726(9) 0.0207(3) Uani 1 1 d . . . . .
H3 H 0.544793 0.595605 0.075726 0.025 Uiso 1 1 calc R U . . .
C4 C 0.60159(10) 0.48248(10) 0.09634(8) 0.0190(3) Uani 1 1 d . . . . .
H4 H 0.625142 0.483122 0.056995 0.023 Uiso 1 1 calc R U . . .
C5 C 0.61507(9) 0.41493(9) 0.14460(8) 0.0149(3) Uani 1 1 d . . . . .
C6 C 0.65934(10) 0.33660(9) 0.14236(8) 0.0152(3) Uani 1 1 d . . . . .
C7 C 0.72227(10) 0.30876(9) 0.11189(8) 0.0155(3) Uani 1 1 d . . . . .
C8 C 0.73282(10) 0.22400(9) 0.12933(8) 0.0165(3) Uani 1 1 d . . . . .
H8 H 0.770888 0.187394 0.115960 0.020 Uiso 1 1 calc R U . . .
C9 C 0.67829(10) 0.20340(9) 0.16918(8) 0.0160(3) Uani 1 1 d . . . . .
C10 C 0.77499(10) 0.35533(9) 0.07168(8) 0.0171(3) Uani 1 1 d . . . . .
C11 C 0.81572(11) 0.43410(10) 0.11515(9) 0.0211(3) Uani 1 1 d . . . . .
H11a H 0.767419 0.469898 0.117268 0.032 Uiso 1 1 calc R U . . .
H11b H 0.850216 0.462649 0.089183 0.032 Uiso 1 1 calc R U . . .
H11c H 0.855501 0.419994 0.166747 0.032 Uiso 1 1 calc R U . . .
C12 C 0.71598(11) 0.37539(10) -0.01097(8) 0.0210(3) Uani 1 1 d . . . . .
H12a H 0.699063 0.324361 -0.040071 0.032 Uiso 1 1 calc R U . . .
H12b H 0.749675 0.410389 -0.033297 0.032 Uiso 1 1 calc R U . . .
H12c H 0.661667 0.404177 -0.012107 0.032 Uiso 1 1 calc R U . . .
C13 C 0.85312(11) 0.30309(10) 0.06854(9) 0.0219(3) Uani 1 1 d . . . . .
H13a H 0.892518 0.288486 0.120118 0.033 Uiso 1 1 calc R U . . .
H13b H 0.887323 0.334355 0.043975 0.033 Uiso 1 1 calc R U . . .
H13c H 0.829568 0.252987 0.039519 0.033 Uiso 1 1 calc R U . . .
C14 C 0.65998(10) 0.11857(9) 0.19327(8) 0.0179(3) Uani 1 1 d . . . . .
C15 C 0.64733(13) 0.12081(10) 0.26955(9) 0.0273(4) Uani 1 1 d . . . . .
H15a H 0.701945 0.142242 0.308560 0.041 Uiso 1 1 calc R U . . .
H15b H 0.635558 0.065212 0.283307 0.041 Uiso 1 1 calc R U . . .
H15c H 0.596405 0.156419 0.265588 0.041 Uiso 1 1 calc R U . . .
C16 C 0.73693(12) 0.06018(10) 0.19897(10) 0.0252(3) Uani 1 1 d . . . . .
H16a H 0.743189 0.056215 0.149532 0.038 Uiso 1 1 calc R U . . .
H16b H 0.724020 0.005744 0.214494 0.038 Uiso 1 1 calc R U . . .
H16c H 0.792937 0.081103 0.236540 0.038 Uiso 1 1 calc R U . . .
C17 C 0.57256(11) 0.08586(10) 0.13363(10) 0.0255(3) Uani 1 1 d . . . . .
H17a H 0.522479 0.121732 0.131487 0.038 Uiso 1 1 calc R U . . .
H17b H 0.561042 0.030202 0.147451 0.038 Uiso 1 1 calc R U . . .
H17c H 0.578428 0.084782 0.083939 0.038 Uiso 1 1 calc R U . . .
C18 C 0.48893(10) 0.45871(9) 0.26589(8) 0.0152(3) Uani 1 1 d . . . . .
C19 C 0.43692(10) 0.50165(9) 0.30006(8) 0.0163(3) Uani 1 1 d . . . . .
C20 C 0.41526(10) 0.44339(10) 0.34545(8) 0.0185(3) Uani 1 1 d . . . . .
H20 H 0.380458 0.453462 0.375879 0.022 Uiso 1 1 calc R U . . .
C21 C 0.45345(10) 0.36833(9) 0.33832(8) 0.0160(3) Uani 1 1 d . . . . .
C22 C 0.40661(10) 0.59089(9) 0.29322(9) 0.0187(3) Uani 1 1 d . . . . .
C23 C 0.36072(12) 0.60955(11) 0.35018(10) 0.0267(4) Uani 1 1 d . . . . .
H23a H 0.306128 0.576336 0.337841 0.040 Uiso 1 1 calc R U . . .
H23b H 0.344916 0.667873 0.347420 0.040 Uiso 1 1 calc R U . . .
H23c H 0.401923 0.596326 0.401530 0.040 Uiso 1 1 calc R U . . .
C24 C 0.33641(11) 0.60831(10) 0.21393(9) 0.0237(3) Uani 1 1 d . . . . .
H24a H 0.360018 0.590801 0.175321 0.035 Uiso 1 1 calc R U . . .
H24b H 0.323388 0.667232 0.208597 0.035 Uiso 1 1 calc R U . . .
H24c H 0.281126 0.577991 0.207400 0.035 Uiso 1 1 calc R U . . .
C25 C 0.48728(11) 0.64944(10) 0.31197(9) 0.0230(3) Uani 1 1 d . . . . .
H25a H 0.525369 0.643807 0.365563 0.035 Uiso 1 1 calc R U . . .
H25b H 0.465664 0.706088 0.301812 0.035 Uiso 1 1 calc R U . . .
H25c H 0.522208 0.635734 0.280475 0.035 Uiso 1 1 calc R U . . .
C26 C 0.44646(10) 0.28943(10) 0.37829(8) 0.0184(3) Uani 1 1 d . . . . .
C27 C 0.34732(11) 0.27290(11) 0.36528(9) 0.0237(3) Uani 1 1 d . . . . .
H27a H 0.323030 0.318946 0.385055 0.036 Uiso 1 1 calc R U . . .
H27b H 0.342493 0.222382 0.391585 0.036 Uiso 1 1 calc R U . . .
H27c H 0.313170 0.266818 0.310891 0.036 Uiso 1 1 calc R U . . .
C28 C 0.49819(12) 0.29993(11) 0.46391(9) 0.0246(3) Uani 1 1 d . . . . .
H28a H 0.562084 0.308444 0.473427 0.037 Uiso 1 1 calc R U . . .
H28b H 0.490881 0.250523 0.490579 0.037 Uiso 1 1 calc R U . . .
H28c H 0.474529 0.347493 0.482243 0.037 Uiso 1 1 calc R U . . .
C29 C 0.48454(12) 0.21562(10) 0.35048(9) 0.0238(3) Uani 1 1 d . . . . .
H29a H 0.456268 0.211741 0.295218 0.036 Uiso 1 1 calc R U . . .
H29b H 0.472216 0.165474 0.373532 0.036 Uiso 1 1 calc R U . . .
H29c H 0.549588 0.222252 0.364827 0.036 Uiso 1 1 calc R U . . .
C30 C 0.76806(10) 0.41530(9) 0.45947(8) 0.0176(3) Uani 1 1 d . . . . .
C31 C 0.68479(11) 0.45159(10) 0.44724(9) 0.0212(3) Uani 1 1 d . . . . .
H31 H 0.630841 0.423615 0.418897 0.025 Uiso 1 1 calc R U . . .
C32 C 0.68150(12) 0.52899(11) 0.47689(9) 0.0269(4) Uani 1 1 d . . . . .
H32 H 0.625082 0.553842 0.469193 0.032 Uiso 1 1 calc R U . . .
C33 C 0.76028(13) 0.57003(10) 0.51767(9) 0.0276(4) Uani 1 1 d . . . . .
H33 H 0.757573 0.622806 0.538012 0.033 Uiso 1 1 calc R U . . .
C34 C 0.84309(12) 0.53451(10) 0.52897(9) 0.0264(4) Uani 1 1 d . . . . .
H34 H 0.896907 0.563084 0.556559 0.032 Uiso 1 1 calc R U . . .
C35 C 0.84702(11) 0.45714(10) 0.49983(9) 0.0220(3) Uani 1 1 d . . . . .
H35 H 0.903599 0.432683 0.507418 0.026 Uiso 1 1 calc R U . . .
C36 C 0.78878(10) 0.24677(9) 0.50879(8) 0.0182(3) Uani 1 1 d . . . . .
C37 C 0.78970(12) 0.27802(10) 0.57726(9) 0.0235(3) Uani 1 1 d . . . . .
H37 H 0.778587 0.334682 0.581709 0.028 Uiso 1 1 calc R U . . .
C38 C 0.80693(12) 0.22617(11) 0.63936(9) 0.0278(4) Uani 1 1 d . . . . .
H38 H 0.807458 0.247709 0.686093 0.033 Uiso 1 1 calc R U . . .
C39 C 0.82324(11) 0.14382(11) 0.63359(9) 0.0254(4) Uani 1 1 d . . . . .
H39 H 0.835284 0.108810 0.676232 0.031 Uiso 1 1 calc R U . . .
C40 C 0.82195(13) 0.11246(11) 0.56529(10) 0.0305(4) Uani 1 1 d . . . . .
H40 H 0.833206 0.055763 0.561187 0.037 Uiso 1 1 calc R U . . .
C41 C 0.80434(12) 0.16328(11) 0.50286(10) 0.0263(4) Uani 1 1 d . . . . .
H41 H 0.802865 0.141232 0.456026 0.032 Uiso 1 1 calc R U . . .
C42 C 0.86983(10) 0.29835(9) 0.40461(8) 0.0176(3) Uani 1 1 d . . . . .
C43 C 0.95353(11) 0.28309(9) 0.46119(9) 0.0197(3) Uani 1 1 d . . . . .
H43 H 0.958592 0.279353 0.512603 0.024 Uiso 1 1 calc R U . . .
C44 C 1.02896(11) 0.27341(10) 0.44253(9) 0.0226(3) Uani 1 1 d . . . . .
H44 H 1.085886 0.263698 0.481079 0.027 Uiso 1 1 calc R U . . .
C45 C 1.02109(11) 0.27798(10) 0.36696(10) 0.0243(3) Uani 1 1 d . . . . .
H45 H 1.072782 0.271101 0.354036 0.029 Uiso 1 1 calc R U . . .
C46 C 0.93842(12) 0.29247(11) 0.31066(10) 0.0258(3) Uani 1 1 d . . . . .
H46 H 0.933725 0.295226 0.259286 0.031 Uiso 1 1 calc R U . . .
C47 C 0.86202(11) 0.30306(10) 0.32862(9) 0.0207(3) Uani 1 1 d . . . . .
H47 H 0.805364 0.313337 0.289897 0.025 Uiso 1 1 calc R U . . .
C48 C 0.58334(16) 0.08108(15) 0.53479(13) 0.0444(5) Uani 1 1 d . . . . .
H48a H 0.593565 0.042512 0.499084 0.067 Uiso 1 1 calc R U . . .
H48b H 0.616130 0.132113 0.535653 0.067 Uiso 1 1 calc R U . . .
H48c H 0.518966 0.092892 0.518847 0.067 Uiso 1 1 calc R U . . .
C49 C 0.61652(14) 0.04339(12) 0.61367(11) 0.0358(4) Uani 1 1 d . . . . .
H49a H 0.582479 -0.007656 0.612547 0.043 Uiso 1 1 calc R U . . .
H49b H 0.680665 0.028509 0.628121 0.043 Uiso 1 1 calc R U . . .
C50 C 0.60628(14) 0.10075(13) 0.67323(12) 0.0398(5) Uani 1 1 d . . . . .
H50a H 0.541586 0.112118 0.660559 0.048 Uiso 1 1 calc R U . . .
H50b H 0.636051 0.153462 0.671113 0.048 Uiso 1 1 calc R U . . .
C51 C 0.64543(15) 0.06761(14) 0.75395(12) 0.0418(5) Uani 1 1 d . . . . .
H51a H 0.710433 0.057493 0.767087 0.050 Uiso 1 1 calc R U . . .
H51b H 0.639045 0.110070 0.789010 0.050 Uiso 1 1 calc R U . . .
C52 C 0.60180(18) -0.01073(18) 0.76623(13) 0.0559(7) Uani 1 1 d . . . . .
H52a H 0.612695 -0.054699 0.735355 0.084 Uiso 1 1 calc R U . . .
H52b H 0.536967 -0.002104 0.751439 0.084 Uiso 1 1 calc R U . . .
H52c H 0.627485 -0.026141 0.819846 0.084 Uiso 1 1 calc R U . . .

loop_
_atom_site_aniso_label
_atom_site_aniso_U_11
_atom_site_aniso_U_22
_atom_site_aniso_U_33
_atom_site_aniso_U_23
_atom_site_aniso_U_13
_atom_site_aniso_U_12
Fe1 0.01553(12) 0.01480(12) 0.01168(12) 0.00163(8) 0.00444(9) 0.00223(8)
P1 0.01561(18) 0.01588(18) 0.01166(17) 0.00028(12) 0.00263(14) 0.00123(13)
O1 0.0176(5) 0.0212(5) 0.0137(5) 0.0010(4) 0.0013(4) 0.0020(4)
N1 0.0153(6) 0.0150(6) 0.0133(6) 0.0009(4) 0.0034(5) 0.0005(5)
N2 0.0145(6) 0.0168(6) 0.0132(6) 0.0009(5) 0.0036(5) -0.0004(5)
N3 0.0173(6) 0.0137(6) 0.0135(6) 0.0016(4) 0.0055(5) 0.0024(5)
C1 0.0144(7) 0.0150(7) 0.0148(7) -0.0005(5) 0.0029(6) 0.0007(5)
C2 0.0194(7) 0.0159(7) 0.0215(7) 0.0016(6) 0.0075(6) 0.0022(6)
C3 0.0232(8) 0.0181(7) 0.0214(8) 0.0064(6) 0.0086(6) 0.0043(6)
C4 0.0207(7) 0.0204(7) 0.0171(7) 0.0030(6) 0.0083(6) 0.0019(6)
C5 0.0141(6) 0.0166(7) 0.0125(6) 0.0001(5) 0.0029(5) -0.0008(5)
C6 0.0169(7) 0.0161(7) 0.0115(6) 0.0015(5) 0.0039(5) -0.0002(6)
C7 0.0165(7) 0.0169(7) 0.0107(6) -0.0008(5) 0.0021(6) 0.0000(5)
C8 0.0172(7) 0.0169(7) 0.0138(7) -0.0011(5) 0.0036(6) 0.0026(5)
C9 0.0177(7) 0.0152(7) 0.0121(6) 0.0000(5) 0.0018(6) 0.0016(6)
C10 0.0173(7) 0.0191(7) 0.0152(7) -0.0005(5) 0.0063(6) -0.0005(6)
C11 0.0217(8) 0.0205(8) 0.0201(7) -0.0017(6) 0.0065(6) -0.0030(6)
C12 0.0233(8) 0.0249(8) 0.0152(7) 0.0001(6) 0.0073(6) -0.0028(6)
C13 0.0227(8) 0.0227(8) 0.0229(8) -0.0015(6) 0.0114(7) -0.0011(6)
C14 0.0222(7) 0.0142(7) 0.0157(7) 0.0017(5) 0.0050(6) 0.0018(6)
C15 0.0444(10) 0.0180(8) 0.0224(8) 0.0027(6) 0.0159(8) 0.0026(7)
C16 0.0266(8) 0.0182(8) 0.0282(8) 0.0022(6) 0.0069(7) 0.0051(6)
C17 0.0256(8) 0.0226(8) 0.0249(8) 0.0024(6) 0.0052(7) -0.0039(7)
C18 0.0144(7) 0.0151(7) 0.0133(6) 0.0001(5) 0.0019(6) 0.0012(5)
C19 0.0144(7) 0.0186(7) 0.0128(6) -0.0012(5) 0.0015(5) 0.0002(5)
C20 0.0184(7) 0.0212(8) 0.0163(7) -0.0016(6) 0.0068(6) 0.0004(6)
C21 0.0145(7) 0.0198(7) 0.0124(6) 0.0003(5) 0.0034(5) -0.0004(5)
C22 0.0192(7) 0.0178(7) 0.0186(7) -0.0027(6) 0.0062(6) 0.0018(6)
C23 0.0348(9) 0.0216(8) 0.0286(9) -0.0027(6) 0.0172(8) 0.0043(7)
C24 0.0204(8) 0.0244(8) 0.0238(8) 0.0009(6) 0.0051(7) 0.0045(6)
C25 0.0240(8) 0.0192(8) 0.0215(8) -0.0012(6) 0.0032(6) -0.0006(6)
C26 0.0196(7) 0.0200(7) 0.0167(7) 0.0015(6) 0.0078(6) -0.0007(6)
C27 0.0215(8) 0.0283(9) 0.0223(8) 0.0014(6) 0.0094(7) -0.0053(6)
C28 0.0272(9) 0.0268(8) 0.0173(8) 0.0040(6) 0.0052(7) -0.0006(7)
C29 0.0293(9) 0.0202(8) 0.0246(8) 0.0020(6) 0.0129(7) 0.0003(7)
C30 0.0216(7) 0.0179(7) 0.0129(7) 0.0032(5) 0.0056(6) 0.0018(6)
C31 0.0231(8) 0.0234(8) 0.0167(7) 0.0017(6) 0.0070(6) 0.0035(6)
C32 0.0340(9) 0.0251(9) 0.0233(8) 0.0025(6) 0.0123(7) 0.0106(7)
C33 0.0453(10) 0.0183(8) 0.0199(8) -0.0009(6) 0.0127(8) 0.0040(7)
C34 0.0336(9) 0.0209(8) 0.0214(8) -0.0030(6) 0.0061(7) -0.0036(7)
C35 0.0237(8) 0.0206(8) 0.0197(7) 0.0008(6) 0.0055(6) 0.0007(6)
C36 0.0175(7) 0.0195(7) 0.0148(7) 0.0017(6) 0.0024(6) 0.0022(6)
C37 0.0294(8) 0.0221(8) 0.0184(7) 0.0012(6) 0.0080(7) 0.0025(6)
C38 0.0341(9) 0.0322(9) 0.0154(7) 0.0029(7) 0.0069(7) 0.0014(7)
C39 0.0225(8) 0.0288(9) 0.0208(8) 0.0100(6) 0.0029(6) 0.0018(7)
C40 0.0381(10) 0.0206(8) 0.0311(9) 0.0055(7) 0.0105(8) 0.0048(7)
C41 0.0348(9) 0.0210(8) 0.0222(8) 0.0004(6) 0.0093(7) 0.0032(7)
C42 0.0193(7) 0.0166(7) 0.0158(7) -0.0014(5) 0.0050(6) 0.0000(6)
C43 0.0206(8) 0.0181(7) 0.0176(7) -0.0024(6) 0.0038(6) 0.0003(6)
C44 0.0174(7) 0.0212(8) 0.0253(8) -0.0026(6) 0.0032(6) 0.0002(6)
C45 0.0223(8) 0.0239(8) 0.0292(9) -0.0032(6) 0.0123(7) -0.0006(6)
C46 0.0290(9) 0.0290(9) 0.0218(8) 0.0011(7) 0.0123(7) 0.0023(7)
C47 0.0196(8) 0.0245(8) 0.0165(7) 0.0006(6) 0.0049(6) 0.0016(6)
C48 0.0451(12) 0.0455(12) 0.0443(12) 0.0116(9) 0.0181(10) 0.0100(10)
C49 0.0358(10) 0.0333(10) 0.0372(10) 0.0046(8) 0.0121(9) 0.0051(8)
C50 0.0345(10) 0.0349(11) 0.0482(12) -0.0034(9) 0.0127(9) 0.0052(8)
C51 0.0360(11) 0.0462(12) 0.0392(11) -0.0125(9) 0.0088(9) -0.0010(9)
C52 0.0559(15) 0.0761(18) 0.0348(12) -0.0024(11) 0.0155(11) -0.0204(13)

loop_
_atom_type_symbol
_atom_type_description
_atom_type_scat_dispersion_real
_atom_type_scat_dispersion_imag
_atom_type_scat_source
C C 0.0181 0.0091 'International Tables Vol C Tables 4.2.6.8 and 6.1.1.4'
H H 0.0000 0.0000 'International Tables Vol C Tables 4.2.6.8 and 6.1.1.4'
Fe Fe -1.1336 3.1974 'International Tables Vol C Tables 4.2.6.8 and 6.1.1.4'
N N 0.0311 0.0180 'International Tables Vol C Tables 4.2.6.8 and 6.1.1.4'
O O 0.0492 0.0322 'International Tables Vol C Tables 4.2.6.8 and 6.1.1.4'
P P 0.2955 0.4335 'International Tables Vol C Tables 4.2.6.8 and 6.1.1.4'

loop_
_geom_angle_atom_site_label_1
_geom_angle_atom_site_label_2
_geom_angle_atom_site_label_3
_geom_angle
_geom_angle_site_symmetry_1
_geom_angle_site_symmetry_3
_geom_angle_publ_flag
O1 Fe1 N1 125.34(5) . . ?
O1 Fe1 N2 102.45(5) . . ?
O1 Fe1 N3 108.39(5) . . ?
N2 Fe1 N1 78.61(5) . . ?
N2 Fe1 N3 148.61(5) . . ?
N3 Fe1 N1 78.97(5) . . ?
O1 P1 C30 111.97(7) . . ?
O1 P1 C36 112.00(7) . . ?
O1 P1 C42 111.75(7) . . ?
C36 P1 C30 106.51(7) . . ?
C36 P1 C42 105.06(7) . . ?
C42 P1 C30 109.19(7) . . ?
P1 O1 Fe1 152.57(7) . . ?
C1 N1 Fe1 118.09(10) . . ?
C5 N1 Fe1 116.93(10) . . ?
C5 N1 C1 124.43(13) . . ?
C18 N2 Fe1 114.09(9) . . ?
C21 N2 Fe1 137.42(10) . . ?
C21 N2 C18 107.38(12) . . ?
C6 N3 Fe1 111.93(9) . . ?
C9 N3 Fe1 134.85(10) . . ?
C9 N3 C6 107.09(12) . . ?
N1 C1 C2 118.08(13) . . ?
N1 C1 C18 112.40(13) . . ?
C2 C1 C18 129.43(14) . . ?
C3 C2 C1 118.73(14) . . ?
C2 C3 C4 121.63(14) . . ?
C3 C4 C5 118.43(14) . . ?
N1 C5 C4 118.54(13) . . ?
N1 C5 C6 112.46(12) . . ?
C4 C5 C6 128.88(13) . . ?
N3 C6 C5 114.58(12) . . ?
N3 C6 C7 109.57(13) . . ?
C7 C6 C5 135.85(13) . . ?
C6 C7 C8 105.14(13) . . ?
C6 C7 C10 130.68(13) . . ?
C8 C7 C10 124.10(13) . . ?
C9 C8 C7 108.57(13) . . ?
N3 C9 C8 109.58(13) . . ?
N3 C9 C14 122.37(13) . . ?
C8 C9 C14 127.80(14) . . ?
C7 C10 C11 110.52(12) . . ?
C7 C10 C12 111.59(12) . . ?
C7 C10 C13 110.42(12) . . ?
C11 C10 C12 110.54(13) . . ?
C13 C10 C11 107.07(12) . . ?
C13 C10 C12 106.54(12) . . ?
C9 C14 C15 111.62(12) . . ?
C9 C14 C16 110.52(13) . . ?
C9 C14 C17 108.54(12) . . ?
C15 C14 C17 107.78(14) . . ?
C16 C14 C15 109.13(13) . . ?
C16 C14 C17 109.18(13) . . ?
N2 C18 C1 115.24(12) . . ?
N2 C18 C19 109.36(13) . . ?
C19 C18 C1 135.25(13) . . ?
C18 C19 C22 131.02(14) . . ?
C20 C19 C18 105.26(13) . . ?
C20 C19 C22 123.72(14) . . ?
C21 C20 C19 108.60(13) . . ?
N2 C21 C20 109.39(13) . . ?
N2 C21 C26 125.12(13) . . ?
C20 C21 C26 125.49(13) . . ?
C19 C22 C23 110.28(13) . . ?
C19 C22 C24 110.81(12) . . ?
C19 C22 C25 111.03(13) . . ?
C24 C22 C23 106.50(13) . . ?
C25 C22 C23 106.77(13) . . ?
C25 C22 C24 111.27(13) . . ?
C21 C26 C27 109.13(13) . . ?
C21 C26 C28 108.86(13) . . ?
C21 C26 C29 112.63(13) . . ?
C27 C26 C28 108.38(13) . . ?
C29 C26 C27 108.91(13) . . ?
C29 C26 C28 108.85(13) . . ?
C31 C30 P1 118.90(12) . . ?
C35 C30 P1 120.84(12) . . ?
C35 C30 C31 120.12(15) . . ?
C32 C31 C30 119.44(16) . . ?
C33 C32 C31 120.21(16) . . ?
C32 C33 C34 120.41(16) . . ?
C35 C34 C33 119.78(16) . . ?
C34 C35 C30 120.03(16) . . ?
C37 C36 P1 121.71(12) . . ?
C37 C36 C41 119.42(14) . . ?
C41 C36 P1 118.85(12) . . ?
C36 C37 C38 119.91(16) . . ?
C39 C38 C37 120.57(16) . . ?
C38 C39 C40 119.63(15) . . ?
C39 C40 C41 120.42(17) . . ?
C40 C41 C36 120.05(16) . . ?
C43 C42 P1 120.79(12) . . ?
C43 C42 C47 120.00(15) . . ?
C47 C42 P1 119.21(12) . . ?
C44 C43 C42 120.23(15) . . ?
C43 C44 C45 119.72(15) . . ?
C46 C45 C44 120.36(15) . . ?
C45 C46 C47 120.58(15) . . ?
C46 C47 C42 119.10(15) . . ?
C50 C49 C48 112.83(18) . . ?
C49 C50 C51 114.29(17) . . ?
C52 C51 C50 114.17(18) . . ?

loop_
_geom_bond_atom_site_label_1
_geom_bond_atom_site_label_2
_geom_bond_distance
_geom_bond_site_symmetry_2
_geom_bond_publ_flag
Fe1 O1 2.0081(10) . ?
Fe1 N1 2.0461(12) . ?
Fe1 N2 2.0411(13) . ?
Fe1 N3 2.0418(12) . ?
P1 O1 1.5013(11) . ?
P1 C30 1.7981(16) . ?
P1 C36 1.7980(15) . ?
P1 C42 1.7980(16) . ?
N1 C1 1.3520(19) . ?
N1 C5 1.3510(19) . ?
N2 C18 1.4015(19) . ?
N2 C21 1.3573(19) . ?
N3 C6 1.4037(19) . ?
N3 C9 1.3626(19) . ?
C1 C2 1.401(2) . ?
C1 C18 1.467(2) . ?
C2 C3 1.384(2) . ?
C3 C4 1.389(2) . ?
C4 C5 1.397(2) . ?
C5 C6 1.468(2) . ?
C6 C7 1.405(2) . ?
C7 C8 1.416(2) . ?
C7 C10 1.528(2) . ?
C8 C9 1.386(2) . ?
C9 C14 1.517(2) . ?
C10 C11 1.536(2) . ?
C10 C12 1.541(2) . ?
C10 C13 1.530(2) . ?
C14 C15 1.531(2) . ?
C14 C16 1.527(2) . ?
C14 C17 1.538(2) . ?
C18 C19 1.411(2) . ?
C19 C20 1.406(2) . ?
C19 C22 1.524(2) . ?
C20 C21 1.395(2) . ?
C21 C26 1.517(2) . ?
C22 C23 1.540(2) . ?
C22 C24 1.539(2) . ?
C22 C25 1.538(2) . ?
C26 C27 1.536(2) . ?
C26 C28 1.539(2) . ?
C26 C29 1.526(2) . ?
C30 C31 1.396(2) . ?
C30 C35 1.393(2) . ?
C31 C32 1.390(2) . ?
C32 C33 1.386(3) . ?
C33 C34 1.388(3) . ?
C34 C35 1.387(2) . ?
C36 C37 1.389(2) . ?
C36 C41 1.395(2) . ?
C37 C38 1.393(2) . ?
C38 C39 1.379(3) . ?
C39 C40 1.385(3) . ?
C40 C41 1.387(2) . ?
C42 C43 1.399(2) . ?
C42 C47 1.402(2) . ?
C43 C44 1.383(2) . ?
C44 C45 1.393(2) . ?
C45 C46 1.383(2) . ?
C46 C47 1.393(2) . ?
C48 C49 1.522(3) . ?
C49 C50 1.520(3) . ?
C50 C51 1.525(3) . ?
C51 C52 1.513(3) . ?
